data_2014817
loop_
_publ_author_name
'M. Enriqueta D\'iaz de Vivar'
'Miguel Angel Harvey'
'Mar\'ia Teresa Garland'
'Sergio Baggio'
'Ricardo Baggio'

_publ_section_title
;
 Two Cd and Hg peroxodisulfate complexes with aromatic amines
;
_journal_issue 5
_journal_name_full 'Acta Crystallographica Section C'
_journal_page_first m240
_journal_page_last m244
_journal_paper_doi 10.1107/S0108270105009273
_journal_volume 61
_journal_year 2005
_chemical_formula_iupac '[Cd2 (C2 H3 O2)2 (S2 O8) (C15 H11 N3) (H2 O)] , 7H2 O'
_chemical_formula_moiety 'C34 H32 Cd2 N6 O14 S2 , 7H2 O'
_chemical_formula_sum 'C34 H46 Cd2 N6 O21 S2'
_chemical_formula_weight 1163.69
_chemical_name_systematic
;
\m-peroxodisulfato-1\kO:2\kO'-bis[(acetato-\k^2^O,O')aqua(2,2':6',2''-
terpyridine-\k^3^N,N',N'')cadmium(II) heptahydrate
;
_space_group_IT_number 2
_symmetry_cell_setting triclinic
_symmetry_space_group_name_Hall '-P 1'
_symmetry_space_group_name_H-M 'P -1'
_atom_sites_solution_hydrogens geom
_atom_sites_solution_primary direct
_atom_sites_solution_secondary difmap
_audit_creation_method SHELXL97
_cell_angle_alpha 87.526(8)
_cell_angle_beta 74.913(8)
_cell_angle_gamma 87.249(8)
_cell_formula_units_Z 2
_cell_length_a 11.059(6)
_cell_length_b 14.254(7)
_cell_length_c 14.615(8)
_cell_measurement_reflns_used 2134
_cell_measurement_temperature 297(2)
_cell_measurement_theta_max 24.54
_cell_measurement_theta_min 3.01
_cell_volume 2221(2)
_computing_cell_refinement 'SAINT-NT (Bruker, 2000)'
_computing_data_collection 'SMART-NT (Bruker, 2001)'
_computing_data_reduction SAINT-NT
_computing_molecular_graphics 'XP in SHELXTL-PC (Sheldrick, 1994)'
_computing_publication_material SHELXL97
_computing_structure_refinement 'SHELXL97 (Sheldrick, 1997)'
_computing_structure_solution 'SHELXS97 (Sheldrick, 1997)'
_diffrn_ambient_temperature 297(2)
_diffrn_measured_fraction_theta_full 0.983
_diffrn_measured_fraction_theta_max 0.887
_diffrn_measurement_device_type 'Bruker SMART CCD area-detector'
_diffrn_measurement_method '\f and \w'
_diffrn_radiation_monochromator graphite
_diffrn_radiation_source 'fine-focus sealed tube'
_diffrn_radiation_type MoK\a
_diffrn_radiation_wavelength 0.71073
_diffrn_reflns_av_R_equivalents 0.0366
_diffrn_reflns_av_sigmaI/netI 0.0686
_diffrn_reflns_limit_h_max 14
_diffrn_reflns_limit_h_min -14
_diffrn_reflns_limit_k_max 18
_diffrn_reflns_limit_k_min -18
_diffrn_reflns_limit_l_max 18
_diffrn_reflns_limit_l_min -18
_diffrn_reflns_number 18276
_diffrn_reflns_theta_full 25.00
_diffrn_reflns_theta_max 27.96
_diffrn_reflns_theta_min 1.43
_diffrn_standards_decay_% 0
_diffrn_standards_number 0
_exptl_absorpt_coefficient_mu 1.139
_exptl_absorpt_correction_T_max 0.84
_exptl_absorpt_correction_T_min 0.68
_exptl_absorpt_correction_type multi-scan
_exptl_absorpt_process_details '(SADABS; Sheldrick, 1996)'
_exptl_crystal_colour colourless
_exptl_crystal_density_diffrn 1.740
_exptl_crystal_density_meas ?
_exptl_crystal_density_method 'not measured'
_exptl_crystal_description plate
_exptl_crystal_F_000 1176
_exptl_crystal_size_max 0.40
_exptl_crystal_size_mid 0.30
_exptl_crystal_size_min 0.15
_refine_diff_density_max 0.666
_refine_diff_density_min -0.473
_refine_ls_extinction_method none
_refine_ls_goodness_of_fit_ref 0.867
_refine_ls_hydrogen_treatment mixed
_refine_ls_matrix_type full
_refine_ls_number_parameters 619
_refine_ls_number_reflns 9474
_refine_ls_number_restraints 7
_refine_ls_restrained_S_all 0.867
_refine_ls_R_factor_all 0.0806
_refine_ls_R_factor_gt 0.0458
_refine_ls_shift/su_max 0.005
_refine_ls_shift/su_mean 0.001
_refine_ls_structure_factor_coef Fsqd
_refine_ls_weighting_details 'calc w = 1/[\s^2^(Fo^2^)+(0.067P)^2^] where P=(Fo^2^+2Fc^2^)/3'
_refine_ls_weighting_scheme calc
_refine_ls_wR_factor_gt 0.1049
_refine_ls_wR_factor_ref 0.1214
_reflns_number_gt 6121
_reflns_number_total 9478
_reflns_threshold_expression I>2\s(I)
_cod_data_source_file ga1102.cif
_cod_data_source_block I
_cod_depositor_comments
;
The following automatic conversions were performed:

'_exptl_crystal_density_meas' value 'not measured' was changed to '?'
- the value is perceived as not measured.

Automatic conversion script
Id: cif_fix_values 3008 2015-01-20 13:52:24Z robertas 
;
_cod_original_sg_symbol_H-M P-1
_cod_database_code 2014817
_cod_database_fobs_code 2014817

loop_
_symmetry_equiv_pos_as_xyz
'x, y, z'
'-x, -y, -z'

loop_
_atom_site_label
_atom_site_fract_x
_atom_site_fract_y
_atom_site_fract_z
_atom_site_U_iso_or_equiv
_atom_site_adp_type
_atom_site_calc_flag
_atom_site_refinement_flags
_atom_site_occupancy
_atom_site_disorder_assembly
_atom_site_disorder_group
_atom_site_type_symbol
Cd1 0.35588(3) 1.03447(2) 0.69944(2) 0.03595(11) Uani d . 1 . . Cd
Cd2 0.76145(3) 0.48370(2) 0.74898(2) 0.04497(12) Uani d . 1 . . Cd
S1A 0.35674(10) 0.99955(8) 0.94202(8) 0.0353(3) Uani d . 1 . . S
O1A 0.4325(3) 1.0134(2) 0.8450(2) 0.0460(8) Uani d . 1 . . O
O2A 0.2801(3) 0.9195(2) 0.9585(2) 0.0498(8) Uani d . 1 . . O
O3A 0.2997(3) 1.0846(2) 0.9840(2) 0.0546(9) Uani d . 1 . . O
O4A 0.4565(3) 0.9617(2) 1.0027(2) 0.0467(8) Uani d . 1 . . O
S1B 0.95148(12) 0.55572(9) 0.88799(10) 0.0532(3) Uani d . 1 . . S
O1B 0.8753(3) 0.4851(2) 0.8687(3) 0.0602(10) Uani d . 1 . . O
O2B 0.8886(4) 0.6428(3) 0.9159(3) 0.0799(13) Uani d . 1 . . O
O3B 1.0706(3) 0.5621(3) 0.8219(3) 0.0823(13) Uani d . 1 . . O
O4B1 1.044(2) 0.514(3) 0.9536(18) 0.049(11) Uani d P 0.22(3) . 1 O
O4B2 0.953(2) 0.4762(14) 0.9804(18) 0.074(9) Uani d P 0.33(3) . 2 O
O4B3 0.9624(14) 0.5439(12) 1.0027(15) 0.062(6) Uani d P 0.45(3) . 3 O
C1X 0.5622(4) 1.1310(4) 0.6000(3) 0.0426(11) Uani d . 1 . . C
C2X 0.6722(4) 1.1839(4) 0.5428(4) 0.0565(14) Uani d . 1 . . C
H2XA 0.6584 1.2497 0.5554 0.085 Uiso calc R 1 . . H
H2XB 0.6819 1.1748 0.4766 0.085 Uiso calc R 1 . . H
H2XC 0.7468 1.1612 0.5599 0.085 Uiso calc R 1 . . H
O1X 0.4723(3) 1.1734(2) 0.6530(3) 0.0613(10) Uani d . 1 . . O
O2X 0.5624(3) 1.0428(2) 0.5937(3) 0.0567(9) Uani d . 1 . . O
C1Y 0.9606(5) 0.5808(3) 0.6349(3) 0.0485(12) Uani d . 1 . . C
C2Y 1.0678(5) 0.6359(4) 0.5766(4) 0.0653(16) Uani d . 1 . . C
H2YA 1.1322 0.5936 0.5424 0.098 Uiso calc R 1 . . H
H2YB 1.1011 0.6722 0.6177 0.098 Uiso calc R 1 . . H
H2YC 1.0388 0.6774 0.5326 0.098 Uiso calc R 1 . . H
O1Y 0.8664(3) 0.6239(2) 0.6850(3) 0.0586(10) Uani d . 1 . . O
O2Y 0.9645(4) 0.4930(2) 0.6334(3) 0.0645(11) Uani d . 1 . . O
N1A 0.1922(3) 1.1414(3) 0.7766(3) 0.0421(9) Uani d . 1 . . N
N2A 0.1808(3) 0.9537(2) 0.7820(2) 0.0325(8) Uani d . 1 . . N
N3A 0.3957(3) 0.8684(2) 0.6868(3) 0.0375(9) Uani d . 1 . . N
C1A 0.2008(5) 1.2346(3) 0.7741(4) 0.0584(15) Uani d . 1 . . C
H1AA 0.2709 1.2610 0.7334 0.070 Uiso calc R 1 . . H
C2A 0.1122(5) 1.2929(4) 0.8281(4) 0.0671(17) Uani d . 1 . . C
H2AA 0.1218 1.3576 0.8235 0.081 Uiso calc R 1 . . H
C3A 0.0102(5) 1.2563(4) 0.8885(4) 0.0590(15) Uani d . 1 . . C
H3AA -0.0503 1.2952 0.9267 0.071 Uiso calc R 1 . . H
C4A -0.0030(4) 1.1610(3) 0.8927(3) 0.0487(12) Uani d . 1 . . C
H4AA -0.0725 1.1342 0.9337 0.058 Uiso calc R 1 . . H
C5A 0.0894(4) 1.1053(3) 0.8348(3) 0.0368(10) Uani d . 1 . . C
C6A 0.0803(4) 1.0009(3) 0.8333(3) 0.0371(10) Uani d . 1 . . C
C7A -0.0263(4) 0.9555(3) 0.8824(4) 0.0515(13) Uani d . 1 . . C
H7AA -0.0960 0.9892 0.9172 0.062 Uiso calc R 1 . . H
C8A -0.0264(4) 0.8599(3) 0.8782(4) 0.0545(14) Uani d . 1 . . C
H8AA -0.0970 0.8278 0.9104 0.065 Uiso calc R 1 . . H
C9A 0.0777(4) 0.8109(3) 0.8266(4) 0.0519(13) Uani d . 1 . . C
H9AA 0.0785 0.7458 0.8240 0.062 Uiso calc R 1 . . H
C10A 0.1808(4) 0.8605(3) 0.7790(3) 0.0361(10) Uani d . 1 . . C
C11A 0.2995(4) 0.8131(3) 0.7246(3) 0.0392(10) Uani d . 1 . . C
C12A 0.3111(5) 0.7172(3) 0.7154(4) 0.0541(14) Uani d . 1 . . C
H12A 0.2427 0.6801 0.7410 0.065 Uiso calc R 1 . . H
C13A 0.4249(5) 0.6760(4) 0.6680(4) 0.0670(17) Uani d . 1 . . C
H13A 0.4344 0.6112 0.6616 0.080 Uiso calc R 1 . . H
C14A 0.5229(5) 0.7330(4) 0.6309(4) 0.0645(16) Uani d . 1 . . C
H14A 0.6010 0.7074 0.5997 0.077 Uiso calc R 1 . . H
C15A 0.5047(4) 0.8284(3) 0.6402(4) 0.0519(13) Uani d . 1 . . C
H15A 0.5711 0.8668 0.6129 0.062 Uiso calc R 1 . . H
N1B 0.5981(4) 0.5866(2) 0.8370(3) 0.0452(10) Uani d . 1 . . N
N2B 0.5880(3) 0.3997(2) 0.8353(3) 0.0414(9) Uani d . 1 . . N
N3B 0.8003(3) 0.3179(2) 0.7326(3) 0.0420(9) Uani d . 1 . . N
C1B 0.6081(5) 0.6796(3) 0.8392(4) 0.0605(15) Uani d . 1 . . C
H1BA 0.6844 0.7057 0.8093 0.073 Uiso calc R 1 . . H
C2B 0.5090(5) 0.7385(3) 0.8842(4) 0.0643(16) Uani d . 1 . . C
H2BA 0.5188 0.8030 0.8842 0.077 Uiso calc R 1 . . H
C3B 0.3988(5) 0.7012(4) 0.9277(4) 0.0640(16) Uani d . 1 . . C
H3BA 0.3313 0.7400 0.9576 0.077 Uiso calc R 1 . . H
C4B 0.3852(5) 0.6054(4) 0.9283(4) 0.0573(14) Uani d . 1 . . C
H4BA 0.3095 0.5787 0.9585 0.069 Uiso calc R 1 . . H
C5B 0.4883(4) 0.5499(3) 0.8821(3) 0.0449(12) Uani d . 1 . . C
C6B 0.4827(4) 0.4463(3) 0.8802(3) 0.0434(11) Uani d . 1 . . C
C7B 0.3758(4) 0.3988(4) 0.9249(4) 0.0572(14) Uani d . 1 . . C
H7BA 0.3035 0.4317 0.9569 0.069 Uiso calc R 1 . . H
C8B 0.3779(5) 0.3021(3) 0.9213(4) 0.0590(15) Uani d . 1 . . C
H8BA 0.3070 0.2692 0.9511 0.071 Uiso calc R 1 . . H
C9B 0.4852(4) 0.2549(3) 0.8734(4) 0.0510(13) Uani d . 1 . . C
H9BA 0.4873 0.1899 0.8694 0.061 Uiso calc R 1 . . H
C10B 0.5905(4) 0.3055(3) 0.8311(3) 0.0412(11) Uani d . 1 . . C
C11B 0.7100(4) 0.2607(3) 0.7787(3) 0.0379(10) Uani d . 1 . . C
C12B 0.7282(5) 0.1640(3) 0.7746(4) 0.0498(13) Uani d . 1 . . C
H12B 0.6652 0.1254 0.8081 0.060 Uiso calc R 1 . . H
C13B 0.8389(5) 0.1245(3) 0.7214(4) 0.0532(13) Uani d . 1 . . C
H13B 0.8516 0.0596 0.7187 0.064 Uiso calc R 1 . . H
C14B 0.9297(5) 0.1831(3) 0.6726(4) 0.0516(13) Uani d . 1 . . C
H14B 1.0044 0.1587 0.6344 0.062 Uiso calc R 1 . . H
C15B 0.9090(4) 0.2780(3) 0.6809(3) 0.0471(12) Uani d . 1 . . C
H15B 0.9726 0.3172 0.6495 0.056 Uiso calc R 1 . . H
O1W 0.2780(3) 1.0387(2) 0.5640(2) 0.0470(8) Uani d D 1 . . O
H1WA 0.337(2) 1.025(3) 0.520(2) 0.056 Uiso d D 1 . . H
H1WB 0.218(2) 1.006(3) 0.567(3) 0.056 Uiso d D 1 . . H
O2W 0.6706(4) 0.4928(3) 0.6214(3) 0.0748(12) Uani d D 1 . . O
H2WA 0.611(4) 0.461(4) 0.618(3) 0.090 Uiso d D 1 . . H
H2WB 0.710(4) 0.509(4) 0.5676(16) 0.090 Uiso d D 1 . . H
O3W -0.0418(4) 0.0421(3) 0.4240(3) 0.0880(13) Uani d . 1 . . O
O4W 0.1974(4) 0.4100(3) 0.5445(3) 0.0844(13) Uani d . 1 . . O
O5W 0.1954(3) 0.2159(3) 0.5087(3) 0.0740(12) Uani d . 1 . . O
O6W 0.4806(5) 0.3732(4) 0.6264(4) 0.128(2) Uani d . 1 . . O
O7W 0.2725(6) 0.4733(4) 0.6943(5) 0.155(2) Uani d . 1 . . O
O8W 0.3060(3) 0.0777(3) 0.1951(3) 0.0775(12) Uani d . 1 . . O
O9W 0.1356(4) 0.1810(3) 0.3366(3) 0.0721(11) Uani d . 1 . . O

loop_
_atom_site_aniso_label
_atom_site_aniso_U_11
_atom_site_aniso_U_22
_atom_site_aniso_U_33
_atom_site_aniso_U_12
_atom_site_aniso_U_13
_atom_site_aniso_U_23
Cd1 0.02895(17) 0.03644(19) 0.0384(2) -0.00362(13) -0.00098(14) -0.00216(14)
Cd2 0.0454(2) 0.03277(19) 0.0466(2) -0.00636(15) 0.00707(17) -0.00071(15)
S1A 0.0300(6) 0.0363(6) 0.0376(6) -0.0022(4) -0.0047(5) -0.0015(5)
O1A 0.0384(18) 0.062(2) 0.0364(18) -0.0088(15) -0.0067(14) -0.0013(15)
O2A 0.0420(18) 0.0464(19) 0.061(2) -0.0143(15) -0.0111(16) 0.0000(16)
O3A 0.0425(19) 0.0417(19) 0.069(2) 0.0047(15) 0.0037(17) -0.0041(17)
O4A 0.0496(19) 0.0375(18) 0.057(2) -0.0173(14) -0.0201(17) 0.0100(15)
S1B 0.0507(8) 0.0527(8) 0.0540(9) -0.0027(6) -0.0102(6) 0.0017(6)
O1B 0.070(2) 0.045(2) 0.066(3) -0.0109(18) -0.017(2) 0.0060(17)
O2B 0.071(3) 0.059(2) 0.094(3) -0.006(2) 0.009(2) -0.021(2)
O3B 0.051(2) 0.081(3) 0.104(4) -0.005(2) 0.002(2) -0.017(2)
O4B1 0.034(13) 0.09(2) 0.023(14) -0.003(13) -0.010(9) 0.005(12)
O4B2 0.084(15) 0.062(13) 0.095(19) -0.029(9) -0.052(11) 0.013(9)
O4B3 0.055(8) 0.054(9) 0.080(12) 0.022(6) -0.023(8) -0.037(8)
C1X 0.036(3) 0.053(3) 0.038(3) -0.011(2) -0.007(2) -0.003(2)
C2X 0.044(3) 0.066(3) 0.053(3) -0.021(3) 0.002(2) -0.003(3)
O1X 0.047(2) 0.059(2) 0.066(3) -0.0091(17) 0.0098(18) -0.0106(19)
O2X 0.049(2) 0.049(2) 0.064(2) -0.0113(16) 0.0025(17) -0.0058(18)
C1Y 0.053(3) 0.045(3) 0.041(3) -0.009(2) -0.001(2) 0.003(2)
C2Y 0.054(3) 0.054(3) 0.074(4) -0.014(3) 0.008(3) 0.006(3)
O1Y 0.060(2) 0.047(2) 0.059(2) -0.0070(17) 0.0030(19) 0.0037(17)
O2Y 0.077(3) 0.041(2) 0.062(3) -0.0114(18) 0.008(2) -0.0012(17)
N1A 0.031(2) 0.039(2) 0.051(3) -0.0018(16) -0.0020(17) -0.0032(18)
N2A 0.0283(18) 0.037(2) 0.031(2) -0.0003(15) -0.0058(15) -0.0033(16)
N3A 0.0314(19) 0.040(2) 0.037(2) 0.0014(16) -0.0021(16) -0.0022(17)
C1A 0.041(3) 0.039(3) 0.086(4) -0.007(2) 0.001(3) -0.004(3)
C2A 0.055(3) 0.044(3) 0.093(5) -0.003(3) 0.000(3) -0.017(3)
C3A 0.046(3) 0.049(3) 0.075(4) 0.007(2) -0.001(3) -0.022(3)
C4A 0.043(3) 0.049(3) 0.049(3) 0.004(2) -0.002(2) -0.008(2)
C5A 0.030(2) 0.041(3) 0.039(3) 0.0030(19) -0.0073(19) -0.006(2)
C6A 0.028(2) 0.043(3) 0.039(3) -0.0041(19) -0.0072(19) 0.001(2)
C7A 0.033(3) 0.045(3) 0.066(4) -0.003(2) 0.006(2) -0.002(2)
C8A 0.035(3) 0.047(3) 0.071(4) -0.007(2) 0.006(2) 0.005(3)
C9A 0.046(3) 0.041(3) 0.063(4) -0.010(2) -0.004(3) -0.001(2)
C10A 0.030(2) 0.040(3) 0.036(3) -0.0027(19) -0.0051(19) -0.001(2)
C11A 0.035(2) 0.040(3) 0.040(3) -0.003(2) -0.006(2) -0.004(2)
C12A 0.047(3) 0.043(3) 0.065(4) -0.007(2) 0.000(3) -0.004(3)
C13A 0.059(3) 0.037(3) 0.093(5) 0.005(2) 0.002(3) -0.009(3)
C14A 0.050(3) 0.051(3) 0.081(4) 0.005(3) 0.004(3) -0.003(3)
C15A 0.040(3) 0.044(3) 0.063(4) -0.003(2) 0.002(2) 0.002(2)
N1B 0.049(2) 0.030(2) 0.048(2) -0.0021(17) 0.0036(19) -0.0042(17)
N2B 0.042(2) 0.033(2) 0.041(2) -0.0038(17) 0.0046(18) 0.0013(17)
N3B 0.044(2) 0.033(2) 0.044(2) -0.0069(17) -0.0014(18) -0.0006(17)
C1B 0.062(3) 0.041(3) 0.067(4) -0.007(3) 0.006(3) -0.001(3)
C2B 0.072(4) 0.031(3) 0.078(4) -0.001(3) 0.002(3) -0.008(3)
C3B 0.071(4) 0.039(3) 0.070(4) 0.013(3) 0.003(3) -0.012(3)
C4B 0.048(3) 0.051(3) 0.061(4) 0.004(2) 0.009(3) -0.006(3)
C5B 0.045(3) 0.038(3) 0.044(3) 0.000(2) 0.004(2) -0.004(2)
C6B 0.043(3) 0.035(2) 0.044(3) -0.005(2) 0.003(2) 0.000(2)
C7B 0.039(3) 0.058(3) 0.061(4) -0.002(2) 0.011(2) 0.001(3)
C8B 0.049(3) 0.046(3) 0.069(4) -0.018(2) 0.009(3) 0.003(3)
C9B 0.052(3) 0.038(3) 0.056(3) -0.012(2) 0.000(2) -0.001(2)
C10B 0.045(3) 0.034(2) 0.039(3) -0.007(2) 0.001(2) -0.001(2)
C11B 0.042(3) 0.031(2) 0.037(3) -0.0048(19) -0.002(2) -0.0009(19)
C12B 0.053(3) 0.033(3) 0.056(3) -0.004(2) -0.001(2) 0.002(2)
C13B 0.055(3) 0.038(3) 0.062(4) 0.004(2) -0.007(3) -0.007(2)
C14B 0.044(3) 0.044(3) 0.057(3) 0.008(2) 0.002(2) -0.003(2)
C15B 0.042(3) 0.043(3) 0.047(3) -0.003(2) 0.004(2) 0.000(2)
O1W 0.0407(19) 0.057(2) 0.040(2) -0.0060(16) -0.0038(15) -0.0029(16)
O2W 0.073(3) 0.087(3) 0.060(3) -0.020(2) -0.009(2) 0.013(2)
O3W 0.069(3) 0.090(3) 0.101(4) -0.014(2) -0.015(3) 0.004(3)
O4W 0.099(3) 0.071(3) 0.064(3) -0.006(2) 0.013(2) 0.005(2)
O5W 0.062(2) 0.076(3) 0.074(3) 0.007(2) -0.003(2) 0.008(2)
O6W 0.119(4) 0.093(4) 0.160(6) -0.034(3) -0.007(4) -0.006(4)
O7W 0.129(5) 0.111(5) 0.210(7) 0.001(4) -0.019(5) -0.004(4)
O8W 0.059(2) 0.062(2) 0.099(3) -0.0041(19) 0.005(2) -0.020(2)
O9W 0.078(3) 0.064(2) 0.065(3) -0.007(2) 0.000(2) 0.004(2)

loop_
_atom_type_symbol
_atom_type_description
_atom_type_scat_dispersion_real
_atom_type_scat_dispersion_imag
_atom_type_scat_source
C C 0.0033 0.0016 'International Tables Vol C Tables 4.2.6.8 and 6.1.1.4'
H H 0.0000 0.0000 'International Tables Vol C Tables 4.2.6.8 and 6.1.1.4'
N N 0.0061 0.0033 'International Tables Vol C Tables 4.2.6.8 and 6.1.1.4'
O O 0.0106 0.0060 'International Tables Vol C Tables 4.2.6.8 and 6.1.1.4'
S S 0.1246 0.1234 'International Tables Vol C Tables 4.2.6.8 and 6.1.1.4'
Cd Cd -0.8075 1.2024 'International Tables Vol C Tables 4.2.6.8 and 6.1.1.4'

loop_
_geom_angle_atom_site_label_1
_geom_angle_atom_site_label_2
_geom_angle_atom_site_label_3
_geom_angle_site_symmetry_1
_geom_angle
_geom_angle_publ_flag
N2A Cd1 O1W . 89.18(12) ?
N2A Cd1 N1A . 69.38(12) ?
O1W Cd1 N1A . 90.98(13) ?
N2A Cd1 O1X . 153.26(12) ?
O1W Cd1 O1X . 94.13(13) ?
N1A Cd1 O1X . 84.02(12) ?
N2A Cd1 N3A . 69.34(12) ?
O1W Cd1 N3A . 90.43(12) ?
N1A Cd1 N3A . 138.66(12) ?
O1X Cd1 N3A . 137.03(12) ?
N2A Cd1 O2X . 152.89(12) ?
O1W Cd1 O2X . 87.39(12) ?
N1A Cd1 O2X . 137.54(12) ?
O1X Cd1 O2X . 53.85(11) ?
N3A Cd1 O2X . 83.80(11) ?
N2A Cd1 O1A . 86.75(11) ?
O1W Cd1 O1A . 174.31(11) ?
N1A Cd1 O1A . 91.30(12) ?
O1X Cd1 O1A . 91.29(12) ?
N3A Cd1 O1A . 84.42(12) ?
O2X Cd1 O1A . 94.44(12) ?
O2W Cd2 N2B . 88.23(14) ?
O2W Cd2 N3B . 91.36(15) ?
N2B Cd2 N3B . 68.73(12) ?
O2W Cd2 O1Y . 87.31(14) ?
N2B Cd2 O1Y . 153.80(12) ?
N3B Cd2 O1Y . 137.16(12) ?
O2W Cd2 N1B . 90.46(16) ?
N2B Cd2 N1B . 68.42(13) ?
N3B Cd2 N1B . 137.03(12) ?
O1Y Cd2 N1B . 85.81(13) ?
O2W Cd2 O1B . 173.10(12) ?
N2B Cd2 O1B . 98.68(13) ?
N3B Cd2 O1B . 91.28(12) ?
O1Y Cd2 O1B . 86.42(12) ?
N1B Cd2 O1B . 91.96(13) ?
O2W Cd2 O2Y . 87.46(15) ?
N2B Cd2 O2Y . 151.92(12) ?
N3B Cd2 O2Y . 83.65(12) ?
O1Y Cd2 O2Y . 53.52(11) ?
N1B Cd2 O2Y . 139.33(12) ?
O1B Cd2 O2Y . 86.49(13) ?
O2A S1A O3A . 116.5(2) ?
O2A S1A O1A . 115.4(2) ?
O3A S1A O1A . 113.2(2) ?
O2A S1A O4A . 97.83(17) y
O3A S1A O4A . 106.4(2) y
O1A S1A O4A . 105.07(18) y
S1A O1A Cd1 . 126.97(17) ?
O4A O4A S1A 2_677 106.2(3) ?
O2B S1B O3B . 115.2(2) ?
O2B S1B O1B . 115.4(2) ?
O3B S1B O1B . 114.6(2) ?
O2B S1B O4B1 . 115.6(12) ?
O3B S1B O4B1 . 79.4(8) ?
O1B S1B O4B1 . 111.7(13) ?
O2B S1B O4B3 . 85.3(5) y
O3B S1B O4B3 . 112.4(6) y
O1B S1B O4B3 . 110.4(6) y
O2B S1B O4B2 . 114.7(9) ?
O3B S1B O4B2 . 112.6(8) ?
O1B S1B O4B2 . 79.5(7) ?
S1B O1B Cd2 . 129.6(2) ?
O4B1 O4B1 S1B 2_767 105(2) ?
O4B2 O4B2 S1B 2_767 97.6(16) ?
O4B3 O4B3 S1B 2_767 100.0(15) ?
O1X C1X O2X . 120.5(4) ?
O1X C1X C2X . 120.2(5) ?
O2X C1X C2X . 119.3(4) ?
C1X C2X H2XA . 109.5 ?
C1X C2X H2XB . 109.5 ?
H2XA C2X H2XB . 109.5 ?
C1X C2X H2XC . 109.5 ?
H2XA C2X H2XC . 109.5 ?
H2XB C2X H2XC . 109.5 ?
C1X O1X Cd1 . 93.5(3) ?
C1X O2X Cd1 . 92.1(3) ?
O2Y C1Y O1Y . 120.3(4) ?
O2Y C1Y C2Y . 120.5(5) ?
O1Y C1Y C2Y . 119.2(5) ?
C1Y C2Y H2YA . 109.5 ?
C1Y C2Y H2YB . 109.5 ?
H2YA C2Y H2YB . 109.5 ?
C1Y C2Y H2YC . 109.5 ?
H2YA C2Y H2YC . 109.5 ?
H2YB C2Y H2YC . 109.5 ?
C1Y O1Y Cd2 . 94.2(3) ?
C1Y O2Y Cd2 . 92.0(3) ?
C5A N1A C1A . 117.1(4) ?
C5A N1A Cd1 . 117.8(3) ?
C1A N1A Cd1 . 124.7(3) ?
C10A N2A C6A . 119.9(4) ?
C10A N2A Cd1 . 120.2(3) ?
C6A N2A Cd1 . 119.9(3) ?
C15A N3A C11A . 118.5(4) ?
C15A N3A Cd1 . 124.2(3) ?
C11A N3A Cd1 . 117.2(3) ?
N1A C1A C2A . 123.3(5) ?
N1A C1A H1AA . 118.4 ?
C2A C1A H1AA . 118.4 ?
C3A C2A C1A . 119.5(5) ?
C3A C2A H2AA . 120.2 ?
C1A C2A H2AA . 120.2 ?
C2A C3A C4A . 119.1(5) ?
C2A C3A H3AA . 120.4 ?
C4A C3A H3AA . 120.4 ?
C3A C4A C5A . 118.7(5) ?
C3A C4A H4AA . 120.6 ?
C5A C4A H4AA . 120.6 ?
N1A C5A C4A . 122.2(4) ?
N1A C5A C6A . 115.9(4) ?
C4A C5A C6A . 122.0(4) ?
N2A C6A C7A . 121.6(4) ?
N2A C6A C5A . 116.5(4) ?
C7A C6A C5A . 121.9(4) ?
C8A C7A C6A . 118.2(4) ?
C8A C7A H7AA . 120.9 ?
C6A C7A H7AA . 120.9 ?
C9A C8A C7A . 120.3(4) ?
C9A C8A H8AA . 119.9 ?
C7A C8A H8AA . 119.9 ?
C8A C9A C10A . 118.6(5) ?
C8A C9A H9AA . 120.7 ?
C10A C9A H9AA . 120.7 ?
N2A C10A C9A . 121.3(4) ?
N2A C10A C11A . 116.3(4) ?
C9A C10A C11A . 122.3(4) ?
N3A C11A C12A . 121.4(4) ?
N3A C11A C10A . 116.6(4) ?
C12A C11A C10A . 121.9(4) ?
C11A C12A C13A . 119.8(5) ?
C11A C12A H12A . 120.1 ?
C13A C12A H12A . 120.1 ?
C14A C13A C12A . 118.3(5) ?
C14A C13A H13A . 120.8 ?
C12A C13A H13A . 120.8 ?
C13A C14A C15A . 119.2(5) ?
C13A C14A H14A . 120.4 ?
C15A C14A H14A . 120.4 ?
N3A C15A C14A . 122.8(5) ?
N3A C15A H15A . 118.6 ?
C14A C15A H15A . 118.6 ?
C1B N1B C5B . 117.9(4) ?
C1B N1B Cd2 . 123.5(3) ?
C5B N1B Cd2 . 118.4(3) ?
C10B N2B C6B . 120.1(4) ?
C10B N2B Cd2 . 119.7(3) ?
C6B N2B Cd2 . 119.8(3) ?
C11B N3B C15B . 117.9(4) ?
C11B N3B Cd2 . 118.1(3) ?
C15B N3B Cd2 . 124.0(3) ?
N1B C1B C2B . 122.5(5) ?
N1B C1B H1BA . 118.7 ?
C2B C1B H1BA . 118.7 ?
C3B C2B C1B . 119.0(5) ?
C3B C2B H2BA . 120.5 ?
C1B C2B H2BA . 120.5 ?
C2B C3B C4B . 120.2(5) ?
C2B C3B H3BA . 119.9 ?
C4B C3B H3BA . 119.9 ?
C3B C4B C5B . 118.0(5) ?
C3B C4B H4BA . 121.0 ?
C5B C4B H4BA . 121.0 ?
N1B C5B C4B . 122.3(4) ?
N1B C5B C6B . 116.1(4) ?
C4B C5B C6B . 121.7(4) ?
N2B C6B C7B . 121.0(4) ?
N2B C6B C5B . 116.7(4) ?
C7B C6B C5B . 122.3(4) ?
C8B C7B C6B . 119.1(5) ?
C8B C7B H7BA . 120.4 ?
C6B C7B H7BA . 120.4 ?
C9B C8B C7B . 119.6(4) ?
C9B C8B H8BA . 120.2 ?
C7B C8B H8BA . 120.2 ?
C8B C9B C10B . 119.1(4) ?
C8B C9B H9BA . 120.4 ?
C10B C9B H9BA . 120.4 ?
N2B C10B C9B . 120.9(4) ?
N2B C10B C11B . 116.1(4) ?
C9B C10B C11B . 122.9(4) ?
N3B C11B C12B . 120.8(4) ?
N3B C11B C10B . 117.1(4) ?
C12B C11B C10B . 122.1(4) ?
C13B C12B C11B . 120.6(4) ?
C13B C12B H12B . 119.7 ?
C11B C12B H12B . 119.7 ?
C14B C13B C12B . 118.3(5) ?
C14B C13B H13B . 120.8 ?
C12B C13B H13B . 120.8 ?
C15B C14B C13B . 119.1(5) ?
C15B C14B H14B . 120.5 ?
C13B C14B H14B . 120.5 ?
N3B C15B C14B . 123.2(4) ?
N3B C15B H15B . 118.4 ?
C14B C15B H15B . 118.4 ?
Cd1 O1W H1WA . 106(3) ?
Cd1 O1W H1WB . 116(3) ?
H1WA O1W H1WB . 112(4) ?
Cd2 O2W H2WA . 124(4) ?
Cd2 O2W H2WB . 122(4) ?
H2WA O2W H2WB . 109(4) ?

loop_
_geom_bond_atom_site_label_1
_geom_bond_atom_site_label_2
_geom_bond_site_symmetry_2
_geom_bond_distance
_geom_bond_publ_flag
Cd1 N2A . 2.326(3) y
Cd1 O1W . 2.353(4) y
Cd1 N1A . 2.385(4) y
Cd1 O1X . 2.390(3) y
Cd1 N3A . 2.393(4) y
Cd1 O2X . 2.407(3) y
Cd1 O1A . 2.489(3) y
Cd2 O2W . 2.332(4) y
Cd2 N2B . 2.352(4) y
Cd2 N3B . 2.393(4) y
Cd2 O1Y . 2.390(3) y
Cd2 N1B . 2.402(4) y
Cd2 O1B . 2.408(4) y
Cd2 O2Y . 2.439(4) y
S1A O2A . 1.428(3) y
S1A O3A . 1.426(3) y
S1A O1A . 1.457(3) y
S1A O4A . 1.645(3) y
O4A O4A 2_677 1.477(5) y
S1B O2B . 1.416(4) y
S1B O3B . 1.421(4) y
S1B O1B . 1.426(4) y
S1B O4B1 . 1.65(3) ?
S1B O4B3 . 1.71(2) y
S1B O4B2 . 1.73(2) ?
O4B1 O4B1 2_767 1.49(5) ?
O4B2 O4B2 2_767 1.51(4) ?
O4B3 O4B3 2_767 1.46(3) y
C1X O1X . 1.239(5) ?
C1X O2X . 1.264(6) ?
C1X C2X . 1.501(6) ?
C2X H2XA . 0.9600 ?
C2X H2XB . 0.9600 ?
C2X H2XC . 0.9600 ?
C1Y O2Y . 1.251(6) ?
C1Y O1Y . 1.256(6) ?
C1Y C2Y . 1.502(6) ?
C2Y H2YA . 0.9600 ?
C2Y H2YB . 0.9600 ?
C2Y H2YC . 0.9600 ?
N1A C5A . 1.340(5) ?
N1A C1A . 1.335(6) ?
N2A C10A . 1.331(5) ?
N2A C6A . 1.338(5) ?
N3A C15A . 1.335(5) ?
N3A C11A . 1.341(5) ?
C1A C2A . 1.361(7) ?
C1A H1AA . 0.9300 ?
C2A C3A . 1.349(7) ?
C2A H2AA . 0.9300 ?
C3A C4A . 1.370(7) ?
C3A H3AA . 0.9300 ?
C4A C5A . 1.386(6) ?
C4A H4AA . 0.9300 ?
C5A C6A . 1.497(6) ?
C6A C7A . 1.384(6) ?
C7A C8A . 1.367(7) ?
C7A H7AA . 0.9300 ?
C8A C9A . 1.378(6) ?
C8A H8AA . 0.9300 ?
C9A C10A . 1.380(6) ?
C9A H9AA . 0.9300 ?
C10A C11A . 1.493(6) ?
C11A C12A . 1.376(6) ?
C12A C13A . 1.386(7) ?
C12A H12A . 0.9300 ?
C13A C14A . 1.367(7) ?
C13A H13A . 0.9300 ?
C14A C15A . 1.373(7) ?
C14A H14A . 0.9300 ?
C15A H15A . 0.9300 ?
N1B C1B . 1.337(6) ?
N1B C5B . 1.341(5) ?
N2B C10B . 1.346(5) ?
N2B C6B . 1.340(5) ?
N3B C11B . 1.340(5) ?
N3B C15B . 1.355(6) ?
C1B C2B . 1.387(7) ?
C1B H1BA . 0.9300 ?
C2B C3B . 1.344(7) ?
C2B H2BA . 0.9300 ?
C3B C4B . 1.380(7) ?
C3B H3BA . 0.9300 ?
C4B C5B . 1.392(6) ?
C4B H4BA . 0.9300 ?
C5B C6B . 1.483(6) ?
C6B C7B . 1.385(6) ?
C7B C8B . 1.380(7) ?
C7B H7BA . 0.9300 ?
C8B C9B . 1.372(7) ?
C8B H8BA . 0.9300 ?
C9B C10B . 1.388(6) ?
C9B H9BA . 0.9300 ?
C10B C11B . 1.474(6) ?
C11B C12B . 1.386(6) ?
C12B C13B . 1.377(6) ?
C12B H12B . 0.9300 ?
C13B C14B . 1.368(6) ?
C13B H13B . 0.9300 ?
C14B C15B . 1.366(6) ?
C14B H14B . 0.9300 ?
C15B H15B . 0.9300 ?
O1W H1WA . 0.82(4) ?
O1W H1WB . 0.82(4) ?
O2W H2WA . 0.83(4) ?
O2W H2WB . 0.82(4) ?

loop_
_geom_hbond_atom_site_label_D
_geom_hbond_atom_site_label_H
_geom_hbond_atom_site_label_A
_geom_hbond_site_symmetry_A
_geom_hbond_distance_DH
_geom_hbond_distance_HA
_geom_hbond_distance_DA
_geom_hbond_angle_DHA
O1W H1WA O2X 2_676 0.82(4) 1.99(4) 2.774(5) 159(4)
O1W H1WB O3W 2_566 0.82(4) 2.07(4) 2.866(5) 165(5)
O2W H2WA O6W . 0.83(4) 1.93(4) 2.754(6) 171(6)
O2W H2WB O4W 2_666 0.82(4) 2.04(4) 2.827(6) 161(6)

loop_
_geom_torsion_atom_site_label_1
_geom_torsion_atom_site_label_2
_geom_torsion_atom_site_label_3
_geom_torsion_atom_site_label_4
_geom_torsion_site_symmetry_4
_geom_torsion
_geom_torsion_publ_flag
O1A S1A O4A O4A 2_676 -15.33(13) y
O2A S1A O4A O4A 2_676 103.69(16) y
O3A S1A O4A O4A 2_676 -135.63(18) y
O1B S1B O4B1 O4B1 2_566 -11.9(14) ?
O2B S1B O4B1 O4B1 2_566 122.7(18) ?
O3B S1B O4B1 O4B1 2_566 -124.3(16) ?
O1B S1B O4B2 O4B2 2_566 -22.0(6) ?
O2B S1B O4B2 O4B2 2_566 91.3(6) ?
O3B S1B O4B2 O4B2 2_566 -134.3(7) ?
O1B S1B O4B3 O4B3 2_566 -42.5(4) y
O2B S1B O4B3 O4B3 2_566 72.9(5) y
O3B S1B O4B3 O4B3 2_566 -171.7(7) y
